data_7127986
loop_
_publ_author_name
'Mart\'in, M Trinidad'
'Mar\'in, Mario'
'Rama, Raquel J.'
'\'Alvarez, Eleuterio'
'Maya, Celia'
'Molina, Francisco'
'Nicasio, M. Carmen'

_publ_section_title
;
 Zero-valent ML<sub>2</sub> complexes of group 10 metals supported by
 terphenyl phosphanes.
;
_journal_issue 25
_journal_name_full 'Chemical communications (Cambridge, England)'
_journal_page_first 3083
_journal_page_last 3086
_journal_paper_doi 10.1039/d1cc00676b
_journal_volume 57
_journal_year 2021
_chemical_formula_moiety 'C72 H102 P2 Pt, C5 H12'
_chemical_formula_sum 'C77 H114 P2 Pt'
_chemical_formula_weight 1296.71
_space_group_crystal_system monoclinic
_space_group_IT_number 15
_space_group_name_Hall '-C 2yc'
_space_group_name_H-M_alt 'C 1 2/c 1'
_atom_sites_solution_hydrogens geom
_audit_creation_method SHELXL-2018/3
_audit_update_record
;
2021-02-02 deposited with the CCDC.	2021-02-23 downloaded from the CCDC.
;
_cell_angle_alpha 90
_cell_angle_beta 101.514(3)
_cell_angle_gamma 90
_cell_formula_units_Z 4
_cell_length_a 17.6217(14)
_cell_length_b 23.6025(18)
_cell_length_c 17.6699(14)
_cell_measurement_reflns_used 9591
_cell_measurement_temperature 173(2)
_cell_measurement_theta_max 32.70
_cell_measurement_theta_min 2.36
_cell_volume 7201.3(10)
_computing_cell_refinement 'Bruker Apex3, 2017'
_computing_data_collection 'Bruker Apex3, 2017'
_computing_data_reduction 'SAINT v8.38A (Bruker, 2017)'
_computing_molecular_graphics 'Olex2 (Dolomanov et al., 2009)'
_computing_publication_material 'Olex2 (Dolomanov et al., 2009)'
_computing_structure_refinement 'SHELXL-2018/3 (Sheldrick, 2018)'
_computing_structure_solution 'XT (Sheldrick, 2015)'
_diffrn_ambient_temperature 173(2)
_diffrn_measured_fraction_theta_full 0.999
_diffrn_measured_fraction_theta_max 0.998
_diffrn_measurement_device_type 'Bruker D8 Quest'
_diffrn_measurement_method '\f and \w scans'
_diffrn_radiation_type MoK\a
_diffrn_radiation_wavelength 0.71073
_diffrn_reflns_av_R_equivalents 0.0740
_diffrn_reflns_av_unetI/netI 0.0379
_diffrn_reflns_Laue_measured_fraction_full 0.999
_diffrn_reflns_Laue_measured_fraction_max 0.998
_diffrn_reflns_limit_h_max 27
_diffrn_reflns_limit_h_min -27
_diffrn_reflns_limit_k_max 37
_diffrn_reflns_limit_k_min -37
_diffrn_reflns_limit_l_max 28
_diffrn_reflns_limit_l_min -28
_diffrn_reflns_number 146020
_diffrn_reflns_point_group_measured_fraction_full 0.999
_diffrn_reflns_point_group_measured_fraction_max 0.998
_diffrn_reflns_theta_full 25.242
_diffrn_reflns_theta_max 34.374
_diffrn_reflns_theta_min 2.359
_diffrn_source 'microfocus sealed x-ray tube'
_exptl_absorpt_coefficient_mu 2.032
_exptl_absorpt_correction_T_max 0.1065
_exptl_absorpt_correction_T_min 0.0645
_exptl_absorpt_correction_type multi-scan
_exptl_absorpt_process_details
; 
The symmetry employed for this shelxl refinement is uniquely defined 
by the following loop, which should always be used as a source of 
symmetry information in preference to the above space-group names. 
They are only intended as comments. 
;
_exptl_crystal_colour colourless
_exptl_crystal_density_diffrn 1.196
_exptl_crystal_description prism
_exptl_crystal_F_000 2736
_exptl_crystal_size_max 0.16
_exptl_crystal_size_mid 0.13
_exptl_crystal_size_min 0.06
_refine_diff_density_max 1.873
_refine_diff_density_min -0.935
_refine_diff_density_rms 0.104
_refine_ls_extinction_method none
_refine_ls_goodness_of_fit_ref 1.043
_refine_ls_hydrogen_treatment constr
_refine_ls_matrix_type full
_refine_ls_number_parameters 462
_refine_ls_number_reflns 15094
_refine_ls_number_restraints 120
_refine_ls_restrained_S_all 1.054
_refine_ls_R_factor_all 0.0453
_refine_ls_R_factor_gt 0.0348
_refine_ls_shift/su_max 0.001
_refine_ls_shift/su_mean 0.000
_refine_ls_structure_factor_coef Fsqd
_refine_ls_weighting_details 'w=1/[\s^2^(Fo^2^)+(0.0431P)^2^+9.3754P] where P=(Fo^2^+2Fc^2^)/3'
_refine_ls_weighting_scheme calc
_refine_ls_wR_factor_gt 0.0836
_refine_ls_wR_factor_ref 0.0906
_reflns_Friedel_coverage 0.000
_reflns_number_gt 13042
_reflns_number_total 15094
_reflns_threshold_expression 'I > 2\s(I)'
_cod_data_source_file d1cc00676b2.cif
_cod_data_source_block 2
_cod_depositor_comments 'Adding full bibliography for 7127982--7127986.cif.'
_cod_original_sg_symbol_H-M 'C 2/c'
_cod_database_code 7127986
_shelx_shelxl_version_number 2018/3
_shelx_space_group_comment
; 
The symmetry employed for this shelxl refinement is uniquely defined 
by the following loop, which should always be used as a source of 
symmetry information in preference to the above space-group names. 
They are only intended as comments. 
;

loop_
_space_group_symop_operation_xyz
'x, y, z'
'-x, y, -z+1/2'
'x+1/2, y+1/2, z'
'-x+1/2, y+1/2, -z+1/2'
'-x, -y, -z'
'x, -y, z-1/2'
'-x+1/2, -y+1/2, -z'
'x+1/2, -y+1/2, z-1/2'

loop_
_atom_site_label
_atom_site_type_symbol
_atom_site_fract_x
_atom_site_fract_y
_atom_site_fract_z
_atom_site_U_iso_or_equiv
_atom_site_adp_type
_atom_site_occupancy
_atom_site_site_symmetry_order
_atom_site_calc_flag
_atom_site_refinement_flags_posn
_atom_site_refinement_flags_adp
_atom_site_refinement_flags_occupancy
_atom_site_disorder_assembly
_atom_site_disorder_group
Pt1 Pt 0.500000 0.33676(2) 0.250000 0.02041(3) Uani 1 2 d S T P . .
P1 P 0.40153(3) 0.34316(2) 0.31229(3) 0.01950(9) Uani 1 1 d . . . . .
C1 C 0.42064(14) 0.33525(10) 0.41792(12) 0.0276(4) Uani 1 1 d . . . . .
H1A H 0.452988 0.301719 0.432809 0.041 Uiso 1 1 calc R U . . .
H1B H 0.371490 0.330833 0.435233 0.041 Uiso 1 1 calc R U . . .
H1C H 0.447641 0.368971 0.442029 0.041 Uiso 1 1 calc R U . . .
C2 C 0.36113(12) 0.41486(9) 0.30955(14) 0.0271(4) Uani 1 1 d . . . . .
H2A H 0.398750 0.440196 0.341123 0.041 Uiso 1 1 calc R U . . .
H2B H 0.313356 0.414207 0.329966 0.041 Uiso 1 1 calc R U . . .
H2C H 0.349698 0.428529 0.256111 0.041 Uiso 1 1 calc R U . . .
C3 C 0.31916(11) 0.29479(8) 0.27737(11) 0.0197(3) Uani 1 1 d . . . . .
C4 C 0.25762(11) 0.31084(8) 0.21658(11) 0.0214(3) Uani 1 1 d . . . . .
C5 C 0.25466(11) 0.36570(9) 0.17377(12) 0.0222(3) Uani 1 1 d . . . . .
C6 C 0.19822(12) 0.40587(9) 0.18124(12) 0.0240(4) Uani 1 1 d . . . . .
H6 H 0.162132 0.397920 0.213216 0.029 Uiso 1 1 calc R U . . .
C7 C 0.19444(12) 0.45732(9) 0.14231(13) 0.0271(4) Uani 1 1 d . . . . .
C8 C 0.13616(15) 0.50343(10) 0.15250(16) 0.0343(5) Uani 1 1 d . . . . .
C9 C 0.0930(2) 0.49002(14) 0.2176(2) 0.0571(9) Uani 1 1 d . . . . .
H9A H 0.064362 0.454454 0.206028 0.086 Uiso 1 1 calc R U . . .
H9B H 0.056778 0.520777 0.221825 0.086 Uiso 1 1 calc R U . . .
H9C H 0.130414 0.486244 0.266436 0.086 Uiso 1 1 calc R U . . .
C10 C 0.0755(2) 0.50777(16) 0.0768(2) 0.0591(9) Uani 1 1 d . . . . .
H10A H 0.101562 0.515382 0.033819 0.089 Uiso 1 1 calc R U . . .
H10B H 0.039372 0.538677 0.080948 0.089 Uiso 1 1 calc R U . . .
H10C H 0.046831 0.472023 0.067510 0.089 Uiso 1 1 calc R U . . .
C11 C 0.1762(2) 0.55970(14) 0.1696(3) 0.0649(11) Uani 1 1 d . . . . .
H11A H 0.215757 0.556750 0.217048 0.097 Uiso 1 1 calc R U . . .
H11B H 0.138181 0.588612 0.176219 0.097 Uiso 1 1 calc R U . . .
H11C H 0.200831 0.570363 0.126559 0.097 Uiso 1 1 calc R U . . .
C12 C 0.24596(13) 0.46607(9) 0.09248(14) 0.0277(4) Uani 1 1 d . . . . .
H12 H 0.243312 0.500781 0.064857 0.033 Uiso 1 1 calc R U . . .
C13 C 0.30071(12) 0.42619(9) 0.08176(13) 0.0257(4) Uani 1 1 d . . . . .
C14 C 0.35786(14) 0.43691(11) 0.02840(15) 0.0323(5) Uani 1 1 d . . . . .
C15 C 0.32920(19) 0.48356(15) -0.0312(2) 0.0536(9) Uani 1 1 d . . . . .
H15A H 0.277074 0.474122 -0.059537 0.080 Uiso 1 1 calc R U . . .
H15B H 0.364444 0.486434 -0.067495 0.080 Uiso 1 1 calc R U . . .
H15C H 0.327817 0.519858 -0.004584 0.080 Uiso 1 1 calc R U . . .
C16 C 0.43498(15) 0.45582(12) 0.07951(18) 0.0403(6) Uani 1 1 d . . . . .
H16A H 0.427515 0.491937 0.104389 0.060 Uiso 1 1 calc R U . . .
H16B H 0.474022 0.460501 0.047511 0.060 Uiso 1 1 calc R U . . .
H16C H 0.452486 0.427053 0.119144 0.060 Uiso 1 1 calc R U . . .
C17 C 0.37183(17) 0.38323(13) -0.01540(17) 0.0429(6) Uani 1 1 d . . . . .
H17A H 0.392195 0.353330 0.021599 0.064 Uiso 1 1 calc R U . . .
H17B H 0.409342 0.391292 -0.048136 0.064 Uiso 1 1 calc R U . . .
H17C H 0.322912 0.370678 -0.047707 0.064 Uiso 1 1 calc R U . . .
C18 C 0.30553(12) 0.37586(9) 0.12461(12) 0.0246(4) Uani 1 1 d . . . . .
H18 H 0.343894 0.348516 0.119966 0.030 Uiso 1 1 calc R U . . .
C19 C 0.19474(12) 0.27461(10) 0.19270(13) 0.0282(4) Uani 1 1 d . . . . .
H19 H 0.153056 0.286556 0.153146 0.034 Uiso 1 1 calc R U . . .
C20 C 0.19204(14) 0.22166(10) 0.22558(15) 0.0331(5) Uani 1 1 d . . . . .
H20 H 0.148962 0.197350 0.208980 0.040 Uiso 1 1 calc R U . . .
C21 C 0.25297(13) 0.20472(10) 0.28290(15) 0.0305(4) Uani 1 1 d . . . . .
H21 H 0.251646 0.168160 0.305081 0.037 Uiso 1 1 calc R U . . .
C22 C 0.31658(11) 0.23989(9) 0.30923(12) 0.0228(3) Uani 1 1 d . . . . .
C23 C 0.37762(12) 0.21571(9) 0.37187(12) 0.0238(4) Uani 1 1 d . . . . .
C24 C 0.35685(13) 0.20056(10) 0.44154(13) 0.0279(4) Uani 1 1 d . . . . .
H24 H 0.304911 0.205884 0.447434 0.033 Uiso 1 1 calc R U . . .
C25 C 0.41047(14) 0.17793(11) 0.50213(14) 0.0302(4) Uani 1 1 d . . . . .
C26 C 0.38777(17) 0.16441(13) 0.57929(16) 0.0408(6) Uani 1 1 d . . . . .
C27 C 0.3131(4) 0.1873(4) 0.5885(3) 0.065(2) Uani 0.589(7) 1 d . . P A 1
H27A H 0.315894 0.228784 0.590551 0.097 Uiso 0.589(7) 1 calc R U P A 1
H27B H 0.300436 0.172918 0.636523 0.097 Uiso 0.589(7) 1 calc R U P A 1
H27C H 0.272822 0.175648 0.544648 0.097 Uiso 0.589(7) 1 calc R U P A 1
C28 C 0.4498(4) 0.1841(5) 0.6459(3) 0.088(3) Uani 0.589(7) 1 d . . P A 1
H28A H 0.500029 0.168670 0.640077 0.132 Uiso 0.589(7) 1 calc R U P A 1
H28B H 0.437629 0.170724 0.694565 0.132 Uiso 0.589(7) 1 calc R U P A 1
H28C H 0.452161 0.225551 0.646099 0.132 Uiso 0.589(7) 1 calc R U P A 1
C29 C 0.3768(7) 0.0992(3) 0.5850(5) 0.097(3) Uani 0.589(7) 1 d . . P A 1
H29A H 0.335795 0.086544 0.542419 0.145 Uiso 0.589(7) 1 calc R U P A 1
H29B H 0.362440 0.090011 0.634344 0.145 Uiso 0.589(7) 1 calc R U P A 1
H29C H 0.425375 0.079958 0.581756 0.145 Uiso 0.589(7) 1 calc R U P A 1
C30 C 0.3104(7) 0.1256(7) 0.5605(7) 0.091(4) Uani 0.411(7) 1 d . U P A 2
H30A H 0.267634 0.147804 0.530851 0.136 Uiso 0.411(7) 1 calc R U P A 2
H30B H 0.296900 0.113061 0.609003 0.136 Uiso 0.411(7) 1 calc R U P A 2
H30C H 0.320017 0.092474 0.530322 0.136 Uiso 0.411(7) 1 calc R U P A 2
C31 C 0.3623(11) 0.2164(5) 0.6092(7) 0.087(4) Uani 0.411(7) 1 d . U P A 2
H31A H 0.407399 0.239788 0.630606 0.131 Uiso 0.411(7) 1 calc R U P A 2
H31B H 0.333642 0.207581 0.649938 0.131 Uiso 0.411(7) 1 calc R U P A 2
H31C H 0.328534 0.237005 0.567478 0.131 Uiso 0.411(7) 1 calc R U P A 2
C32 C 0.4458(4) 0.1295(3) 0.6324(4) 0.0401(19) Uani 0.411(7) 1 d . . P A 2
H32A H 0.455668 0.094449 0.606240 0.060 Uiso 0.411(7) 1 calc R U P A 2
H32B H 0.425609 0.120142 0.678754 0.060 Uiso 0.411(7) 1 calc R U P A 2
H32C H 0.494111 0.150864 0.647251 0.060 Uiso 0.411(7) 1 calc R U P A 2
C33 C 0.48562(14) 0.16839(10) 0.49042(13) 0.0293(4) Uani 1 1 d . . . . .
H33 H 0.522574 0.151947 0.530999 0.035 Uiso 1 1 calc R U . . .
C34 C 0.50842(12) 0.18212(9) 0.42134(12) 0.0246(4) Uani 1 1 d . . . . .
C35 C 0.59141(13) 0.17138(10) 0.41083(14) 0.0285(4) Uani 1 1 d . . . . .
C36 C 0.6391(3) 0.1398(3) 0.4749(3) 0.0488(14) Uani 0.599(4) 1 d . . P B 1
H36A H 0.646533 0.162798 0.521996 0.073 Uiso 0.599(4) 1 calc R U P B 1
H36B H 0.689501 0.131288 0.462226 0.073 Uiso 0.599(4) 1 calc R U P B 1
H36C H 0.612881 0.104396 0.483115 0.073 Uiso 0.599(4) 1 calc R U P B 1
C37 C 0.6254(2) 0.22775(19) 0.3940(3) 0.0363(9) Uani 0.599(4) 1 d . . P B 1
H37A H 0.590737 0.246094 0.350639 0.054 Uiso 0.599(4) 1 calc R U P B 1
H37B H 0.676132 0.221629 0.380713 0.054 Uiso 0.599(4) 1 calc R U P B 1
H37C H 0.631219 0.252051 0.439780 0.054 Uiso 0.599(4) 1 calc R U P B 1
C38 C 0.5856(3) 0.1328(2) 0.3359(3) 0.0367(9) Uani 0.599(4) 1 d . . P B 1
H38A H 0.560739 0.096744 0.343871 0.055 Uiso 0.599(4) 1 calc R U P B 1
H38B H 0.637767 0.125493 0.326612 0.055 Uiso 0.599(4) 1 calc R U P B 1
H38C H 0.554898 0.152356 0.291210 0.055 Uiso 0.599(4) 1 calc R U P B 1
C39 C 0.6143(4) 0.1102(3) 0.4292(6) 0.048(2) Uani 0.401(4) 1 d . . P B 2
H39A H 0.611856 0.102046 0.483008 0.073 Uiso 0.401(4) 1 calc R U P B 2
H39B H 0.667132 0.103922 0.421358 0.073 Uiso 0.401(4) 1 calc R U P B 2
H39C H 0.578545 0.085108 0.394945 0.073 Uiso 0.401(4) 1 calc R U P B 2
C40 C 0.6509(4) 0.2088(4) 0.4752(5) 0.054(2) Uani 0.401(4) 1 d . . P B 2
H40A H 0.641610 0.249282 0.464657 0.081 Uiso 0.401(4) 1 calc R U P B 2
H40B H 0.704522 0.199628 0.472252 0.081 Uiso 0.401(4) 1 calc R U P B 2
H40C H 0.642239 0.199956 0.526922 0.081 Uiso 0.401(4) 1 calc R U P B 2
C41 C 0.6091(3) 0.1874(3) 0.3355(3) 0.0348(14) Uani 0.401(4) 1 d . . P B 2
H41A H 0.575625 0.165994 0.294318 0.052 Uiso 0.401(4) 1 calc R U P B 2
H41B H 0.663417 0.178838 0.335209 0.052 Uiso 0.401(4) 1 calc R U P B 2
H41C H 0.599843 0.228072 0.326830 0.052 Uiso 0.401(4) 1 calc R U P B 2
C42 C 0.45315(12) 0.20655(9) 0.36245(12) 0.0228(3) Uani 1 1 d . . . . .
H42 H 0.467446 0.217027 0.315304 0.027 Uiso 1 1 calc R U . . .
C43 C 0.3995(8) 0.3893(9) 0.6541(10) 0.107(6) Uani 0.5 1 d D U P C -1
H43A H 0.386939 0.391382 0.597533 0.161 Uiso 0.5 1 calc R U P C -1
H43B H 0.375426 0.421278 0.675749 0.161 Uiso 0.5 1 calc R U P C -1
H43C H 0.379912 0.353681 0.671098 0.161 Uiso 0.5 1 calc R U P C -1
C44 C 0.4893(7) 0.3921(10) 0.6824(7) 0.145(6) Uani 0.5 1 d D U P C -1
H44A H 0.514372 0.358600 0.664100 0.174 Uiso 0.5 1 calc R U P C -1
H44B H 0.510582 0.426732 0.662943 0.174 Uiso 0.5 1 calc R U P C -1
C45 C 0.5029(9) 0.3927(10) 0.7712(6) 0.155(6) Uani 0.5 1 d D U P C -1
H45A H 0.490730 0.355486 0.791553 0.186 Uiso 0.5 1 calc R U P C -1
H45B H 0.471094 0.422272 0.789656 0.186 Uiso 0.5 1 calc R U P C -1
C46 C 0.5936(8) 0.4069(7) 0.7962(8) 0.111(4) Uani 0.5 1 d D U P C -1
H46A H 0.604088 0.448119 0.796898 0.133 Uiso 0.5 1 calc R U P C -1
H46B H 0.624860 0.387326 0.763435 0.133 Uiso 0.5 1 calc R U P C -1
C47 C 0.6060(12) 0.3804(9) 0.8817(9) 0.120(6) Uani 0.5 1 d D U P C -1
H47A H 0.627290 0.342048 0.881356 0.180 Uiso 0.5 1 calc R U P C -1
H47B H 0.556223 0.378817 0.898315 0.180 Uiso 0.5 1 calc R U P C -1
H47C H 0.642153 0.404170 0.917574 0.180 Uiso 0.5 1 calc R U P C -1

loop_
_atom_site_aniso_label
_atom_site_aniso_U_11
_atom_site_aniso_U_22
_atom_site_aniso_U_33
_atom_site_aniso_U_23
_atom_site_aniso_U_13
_atom_site_aniso_U_12
Pt1 0.01916(5) 0.02149(5) 0.02233(5) 0.000 0.00832(3) 0.000
P1 0.0184(2) 0.0220(2) 0.0193(2) -0.00049(16) 0.00657(16) 0.00032(16)
C1 0.0294(10) 0.0339(10) 0.0198(8) -0.0037(8) 0.0058(7) -0.0036(8)
C2 0.0249(9) 0.0240(9) 0.0327(11) -0.0058(8) 0.0065(8) 0.0010(7)
C3 0.0192(7) 0.0219(8) 0.0190(8) 0.0003(6) 0.0065(6) 0.0013(6)
C4 0.0217(8) 0.0237(8) 0.0197(8) 0.0010(6) 0.0064(6) 0.0013(6)
C5 0.0212(8) 0.0245(8) 0.0210(8) 0.0042(7) 0.0040(6) 0.0022(6)
C6 0.0224(8) 0.0260(9) 0.0239(9) 0.0004(7) 0.0054(7) 0.0022(7)
C7 0.0236(9) 0.0266(9) 0.0306(10) 0.0028(8) 0.0042(7) 0.0038(7)
C8 0.0334(11) 0.0264(10) 0.0449(14) 0.0029(9) 0.0123(10) 0.0064(8)
C9 0.0579(19) 0.0429(16) 0.079(2) 0.0069(16) 0.0351(18) 0.0131(14)
C10 0.0478(17) 0.0553(19) 0.072(2) 0.0082(17) 0.0067(16) 0.0236(15)
C11 0.067(2) 0.0332(14) 0.104(3) -0.0120(17) 0.041(2) -0.0020(14)
C12 0.0265(9) 0.0249(9) 0.0316(11) 0.0068(8) 0.0054(8) 0.0024(7)
C13 0.0230(9) 0.0297(10) 0.0249(9) 0.0071(7) 0.0060(7) 0.0022(7)
C14 0.0287(10) 0.0364(11) 0.0341(12) 0.0146(9) 0.0115(9) 0.0049(8)
C15 0.0465(16) 0.066(2) 0.0541(18) 0.0377(16) 0.0238(14) 0.0154(14)
C16 0.0307(11) 0.0390(13) 0.0530(16) 0.0078(12) 0.0127(11) 0.0003(10)
C17 0.0443(14) 0.0539(16) 0.0366(13) 0.0023(12) 0.0227(11) -0.0017(12)
C18 0.0236(9) 0.0275(9) 0.0238(9) 0.0053(7) 0.0070(7) 0.0050(7)
C19 0.0230(9) 0.0321(10) 0.0271(10) 0.0048(8) -0.0008(7) -0.0028(7)
C20 0.0273(10) 0.0310(11) 0.0380(12) 0.0054(9) -0.0003(9) -0.0063(8)
C21 0.0271(10) 0.0250(9) 0.0380(12) 0.0071(8) 0.0030(8) -0.0025(7)
C22 0.0210(8) 0.0234(8) 0.0244(9) 0.0042(7) 0.0053(7) 0.0021(6)
C23 0.0227(8) 0.0243(8) 0.0249(9) 0.0052(7) 0.0061(7) 0.0028(7)
C24 0.0242(9) 0.0318(10) 0.0300(10) 0.0101(8) 0.0110(8) 0.0076(8)
C25 0.0301(10) 0.0365(11) 0.0272(10) 0.0111(8) 0.0137(8) 0.0110(8)
C26 0.0399(12) 0.0568(15) 0.0307(11) 0.0162(11) 0.0190(9) 0.0174(11)
C27 0.041(2) 0.129(6) 0.030(2) 0.016(3) 0.0219(19) 0.026(3)
C28 0.049(3) 0.193(9) 0.026(2) -0.005(3) 0.0190(18) -0.016(4)
C29 0.175(10) 0.065(2) 0.072(5) 0.023(3) 0.077(6) 0.000(3)
C30 0.076(7) 0.140(11) 0.066(6) 0.036(7) 0.039(5) -0.014(7)
C31 0.146(9) 0.075(6) 0.055(5) 0.009(4) 0.055(6) 0.040(6)
C32 0.037(3) 0.060(5) 0.027(3) 0.025(3) 0.015(2) 0.017(3)
C33 0.0290(10) 0.0374(11) 0.0234(9) 0.0094(8) 0.0097(8) 0.0118(8)
C34 0.0242(9) 0.0285(9) 0.0228(9) 0.0050(7) 0.0086(7) 0.0067(7)
C35 0.0265(9) 0.0342(10) 0.0274(9) 0.0065(7) 0.0113(7) 0.0062(7)
C36 0.032(2) 0.081(4) 0.0358(19) 0.025(2) 0.0137(16) 0.025(2)
C37 0.0276(17) 0.0382(16) 0.044(2) -0.0001(15) 0.0104(16) -0.0020(13)
C38 0.0341(19) 0.041(2) 0.0385(18) -0.0046(15) 0.0146(15) 0.0057(15)
C39 0.036(3) 0.040(4) 0.075(6) 0.021(4) 0.027(4) 0.016(3)
C40 0.027(3) 0.083(6) 0.048(4) -0.028(4) 0.000(3) 0.006(3)
C41 0.027(3) 0.055(4) 0.024(3) 0.011(2) 0.010(2) 0.010(2)
C42 0.0242(8) 0.0247(8) 0.0206(8) 0.0051(7) 0.0070(7) 0.0032(7)
C43 0.071(6) 0.103(12) 0.152(13) 0.055(11) 0.033(8) -0.017(7)
C44 0.079(6) 0.242(18) 0.116(11) 0.025(12) 0.023(8) 0.041(9)
C45 0.137(8) 0.235(13) 0.108(11) 0.023(10) 0.058(9) -0.054(11)
C46 0.109(7) 0.106(7) 0.116(7) -0.041(6) 0.016(6) 0.037(6)
C47 0.169(14) 0.070(8) 0.132(11) -0.008(9) 0.058(9) -0.003(8)

loop_
_atom_type_symbol
_atom_type_description
_atom_type_scat_dispersion_real
_atom_type_scat_dispersion_imag
_atom_type_scat_source
C C 0.0033 0.0016 'International Tables Vol C Tables 4.2.6.8 and 6.1.1.4'
H H 0.0000 0.0000 'International Tables Vol C Tables 4.2.6.8 and 6.1.1.4'
P P 0.1023 0.0942 'International Tables Vol C Tables 4.2.6.8 and 6.1.1.4'
Pt Pt -1.7033 8.3905 'International Tables Vol C Tables 4.2.6.8 and 6.1.1.4'

loop_
_geom_angle_atom_site_label_1
_geom_angle_atom_site_label_2
_geom_angle_atom_site_label_3
_geom_angle
_geom_angle_site_symmetry_1
_geom_angle_site_symmetry_3
_geom_angle_publ_flag
P1 Pt1 P1 172.26(3) 2_655 . ?
C2 P1 C1 96.43(11) . . ?
C2 P1 C3 106.61(9) . . ?
C1 P1 C3 104.36(10) . . ?
C2 P1 Pt1 112.61(8) . . ?
C1 P1 Pt1 119.30(8) . . ?
C3 P1 Pt1 115.30(6) . . ?
P1 C1 H1A 109.5 . . ?
P1 C1 H1B 109.5 . . ?
H1A C1 H1B 109.5 . . ?
P1 C1 H1C 109.5 . . ?
H1A C1 H1C 109.5 . . ?
H1B C1 H1C 109.5 . . ?
P1 C2 H2A 109.5 . . ?
P1 C2 H2B 109.5 . . ?
H2A C2 H2B 109.5 . . ?
P1 C2 H2C 109.5 . . ?
H2A C2 H2C 109.5 . . ?
H2B C2 H2C 109.5 . . ?
C22 C3 C4 117.73(18) . . ?
C22 C3 P1 121.08(14) . . ?
C4 C3 P1 121.17(14) . . ?
C19 C4 C3 120.41(18) . . ?
C19 C4 C5 115.59(18) . . ?
C3 C4 C5 124.00(18) . . ?
C18 C5 C6 120.12(19) . . ?
C18 C5 C4 120.31(18) . . ?
C6 C5 C4 119.52(18) . . ?
C7 C6 C5 120.7(2) . . ?
C7 C6 H6 119.7 . . ?
C5 C6 H6 119.7 . . ?
C6 C7 C12 117.8(2) . . ?
C6 C7 C8 122.0(2) . . ?
C12 C7 C8 120.2(2) . . ?
C11 C8 C7 110.6(2) . . ?
C11 C8 C9 108.3(3) . . ?
C7 C8 C9 112.7(2) . . ?
C11 C8 C10 109.4(3) . . ?
C7 C8 C10 108.1(2) . . ?
C9 C8 C10 107.6(3) . . ?
C8 C9 H9A 109.5 . . ?
C8 C9 H9B 109.5 . . ?
H9A C9 H9B 109.5 . . ?
C8 C9 H9C 109.5 . . ?
H9A C9 H9C 109.5 . . ?
H9B C9 H9C 109.5 . . ?
C8 C10 H10A 109.5 . . ?
C8 C10 H10B 109.5 . . ?
H10A C10 H10B 109.5 . . ?
C8 C10 H10C 109.5 . . ?
H10A C10 H10C 109.5 . . ?
H10B C10 H10C 109.5 . . ?
C8 C11 H11A 109.5 . . ?
C8 C11 H11B 109.5 . . ?
H11A C11 H11B 109.5 . . ?
C8 C11 H11C 109.5 . . ?
H11A C11 H11C 109.5 . . ?
H11B C11 H11C 109.5 . . ?
C13 C12 C7 122.8(2) . . ?
C13 C12 H12 118.6 . . ?
C7 C12 H12 118.6 . . ?
C12 C13 C18 118.01(19) . . ?
C12 C13 C14 122.17(19) . . ?
C18 C13 C14 119.74(19) . . ?
C17 C14 C13 111.5(2) . . ?
C17 C14 C15 108.1(2) . . ?
C13 C14 C15 111.9(2) . . ?
C17 C14 C16 108.9(2) . . ?
C13 C14 C16 107.4(2) . . ?
C15 C14 C16 109.0(2) . . ?
C14 C15 H15A 109.5 . . ?
C14 C15 H15B 109.5 . . ?
H15A C15 H15B 109.5 . . ?
C14 C15 H15C 109.5 . . ?
H15A C15 H15C 109.5 . . ?
H15B C15 H15C 109.5 . . ?
C14 C16 H16A 109.5 . . ?
C14 C16 H16B 109.5 . . ?
H16A C16 H16B 109.5 . . ?
C14 C16 H16C 109.5 . . ?
H16A C16 H16C 109.5 . . ?
H16B C16 H16C 109.5 . . ?
C14 C17 H17A 109.5 . . ?
C14 C17 H17B 109.5 . . ?
H17A C17 H17B 109.5 . . ?
C14 C17 H17C 109.5 . . ?
H17A C17 H17C 109.5 . . ?
H17B C17 H17C 109.5 . . ?
C5 C18 C13 120.49(19) . . ?
C5 C18 H18 119.8 . . ?
C13 C18 H18 119.8 . . ?
C20 C19 C4 121.2(2) . . ?
C20 C19 H19 119.4 . . ?
C4 C19 H19 119.4 . . ?
C21 C20 C19 118.9(2) . . ?
C21 C20 H20 120.6 . . ?
C19 C20 H20 120.6 . . ?
C20 C21 C22 121.8(2) . . ?
C20 C21 H21 119.1 . . ?
C22 C21 H21 119.1 . . ?
C21 C22 C3 119.86(18) . . ?
C21 C22 C23 115.51(18) . . ?
C3 C22 C23 124.61(18) . . ?
C42 C23 C24 119.35(19) . . ?
C42 C23 C22 122.37(18) . . ?
C24 C23 C22 118.26(18) . . ?
C25 C24 C23 121.4(2) . . ?
C25 C24 H24 119.3 . . ?
C23 C24 H24 119.3 . . ?
C24 C25 C33 117.9(2) . . ?
C24 C25 C26 120.7(2) . . ?
C33 C25 C26 121.5(2) . . ?
C31 C26 C32 117.6(7) . . ?
C27 C26 C28 109.1(5) . . ?
C31 C26 C25 107.8(5) . . ?
C27 C26 C25 115.1(3) . . ?
C32 C26 C25 114.1(3) . . ?
C28 C26 C25 110.6(3) . . ?
C27 C26 C29 103.5(6) . . ?
C28 C26 C29 109.5(6) . . ?
C25 C26 C29 108.8(3) . . ?
C31 C26 C30 104.2(9) . . ?
C32 C26 C30 105.0(6) . . ?
C25 C26 C30 107.1(4) . . ?
C26 C27 H27A 109.5 . . ?
C26 C27 H27B 109.5 . . ?
H27A C27 H27B 109.5 . . ?
C26 C27 H27C 109.5 . . ?
H27A C27 H27C 109.5 . . ?
H27B C27 H27C 109.5 . . ?
C26 C28 H28A 109.5 . . ?
C26 C28 H28B 109.5 . . ?
H28A C28 H28B 109.5 . . ?
C26 C28 H28C 109.5 . . ?
H28A C28 H28C 109.5 . . ?
H28B C28 H28C 109.5 . . ?
C26 C29 H29A 109.5 . . ?
C26 C29 H29B 109.5 . . ?
H29A C29 H29B 109.5 . . ?
C26 C29 H29C 109.5 . . ?
H29A C29 H29C 109.5 . . ?
H29B C29 H29C 109.5 . . ?
C26 C30 H30A 109.5 . . ?
C26 C30 H30B 109.5 . . ?
H30A C30 H30B 109.5 . . ?
C26 C30 H30C 109.5 . . ?
H30A C30 H30C 109.5 . . ?
H30B C30 H30C 109.5 . . ?
C26 C31 H31A 109.5 . . ?
C26 C31 H31B 109.5 . . ?
H31A C31 H31B 109.5 . . ?
C26 C31 H31C 109.5 . . ?
H31A C31 H31C 109.5 . . ?
H31B C31 H31C 109.5 . . ?
C26 C32 H32A 109.5 . . ?
C26 C32 H32B 109.5 . . ?
H32A C32 H32B 109.5 . . ?
C26 C32 H32C 109.5 . . ?
H32A C32 H32C 109.5 . . ?
H32B C32 H32C 109.5 . . ?
C34 C33 C25 122.5(2) . . ?
C34 C33 H33 118.7 . . ?
C25 C33 H33 118.7 . . ?
C33 C34 C42 117.79(19) . . ?
C33 C34 C35 121.04(19) . . ?
C42 C34 C35 121.17(19) . . ?
C36 C35 C37 114.2(4) . . ?
C41 C35 C39 110.0(5) . . ?
C36 C35 C34 113.8(2) . . ?
C41 C35 C34 116.4(3) . . ?
C37 C35 C34 107.6(2) . . ?
C39 C35 C34 110.5(3) . . ?
C36 C35 C38 106.4(4) . . ?
C37 C35 C38 107.6(3) . . ?
C34 C35 C38 106.9(2) . . ?
C41 C35 C40 105.4(5) . . ?
C39 C35 C40 105.0(5) . . ?
C34 C35 C40 108.7(3) . . ?
C35 C36 H36A 109.5 . . ?
C35 C36 H36B 109.5 . . ?
H36A C36 H36B 109.5 . . ?
C35 C36 H36C 109.5 . . ?
H36A C36 H36C 109.5 . . ?
H36B C36 H36C 109.5 . . ?
C35 C37 H37A 109.5 . . ?
C35 C37 H37B 109.5 . . ?
H37A C37 H37B 109.5 . . ?
C35 C37 H37C 109.5 . . ?
H37A C37 H37C 109.5 . . ?
H37B C37 H37C 109.5 . . ?
C35 C38 H38A 109.5 . . ?
C35 C38 H38B 109.5 . . ?
H38A C38 H38B 109.5 . . ?
C35 C38 H38C 109.5 . . ?
H38A C38 H38C 109.5 . . ?
H38B C38 H38C 109.5 . . ?
C35 C39 H39A 109.5 . . ?
C35 C39 H39B 109.5 . . ?
H39A C39 H39B 109.5 . . ?
C35 C39 H39C 109.5 . . ?
H39A C39 H39C 109.5 . . ?
H39B C39 H39C 109.5 . . ?
C35 C40 H40A 109.5 . . ?
C35 C40 H40B 109.5 . . ?
H40A C40 H40B 109.5 . . ?
C35 C40 H40C 109.5 . . ?
H40A C40 H40C 109.5 . . ?
H40B C40 H40C 109.5 . . ?
C35 C41 H41A 109.5 . . ?
C35 C41 H41B 109.5 . . ?
H41A C41 H41B 109.5 . . ?
C35 C41 H41C 109.5 . . ?
H41A C41 H41C 109.5 . . ?
H41B C41 H41C 109.5 . . ?
C23 C42 C34 121.04(19) . . ?
C23 C42 H42 119.5 . . ?
C34 C42 H42 119.5 . . ?
C44 C43 H43A 109.5 . . ?
C44 C43 H43B 109.5 . . ?
H43A C43 H43B 109.5 . . ?
C44 C43 H43C 109.5 . . ?
H43A C43 H43C 109.5 . . ?
H43B C43 H43C 109.5 . . ?
C45 C44 C43 105.6(13) . . ?
C45 C44 H44A 110.6 . . ?
C43 C44 H44A 110.6 . . ?
C45 C44 H44B 110.6 . . ?
C43 C44 H44B 110.6 . . ?
H44A C44 H44B 108.8 . . ?
C44 C45 C46 103.2(11) . . ?
C44 C45 H45A 111.1 . . ?
C46 C45 H45A 111.1 . . ?
C44 C45 H45B 111.1 . . ?
C46 C45 H45B 111.1 . . ?
H45A C45 H45B 109.1 . . ?
C45 C46 C47 96.9(13) . . ?
C45 C46 H46A 112.4 . . ?
C47 C46 H46A 112.4 . . ?
C45 C46 H46B 112.4 . . ?
C47 C46 H46B 112.4 . . ?
H46A C46 H46B 109.9 . . ?
C46 C47 H47A 109.5 . . ?
C46 C47 H47B 109.5 . . ?
H47A C47 H47B 109.5 . . ?
C46 C47 H47C 109.5 . . ?
H47A C47 H47C 109.5 . . ?
H47B C47 H47C 109.5 . . ?

loop_
_geom_bond_atom_site_label_1
_geom_bond_atom_site_label_2
_geom_bond_distance
_geom_bond_site_symmetry_2
_geom_bond_publ_flag
Pt1 P1 2.2378(5) 2_655 ?
Pt1 P1 2.2378(5) . ?
P1 C2 1.833(2) . ?
P1 C1 1.839(2) . ?
P1 C3 1.853(2) . ?
C1 H1A 0.9800 . ?
C1 H1B 0.9800 . ?
C1 H1C 0.9800 . ?
C2 H2A 0.9800 . ?
C2 H2B 0.9800 . ?
C2 H2C 0.9800 . ?
C3 C22 1.417(3) . ?
C3 C4 1.417(3) . ?
C4 C19 1.397(3) . ?
C4 C5 1.495(3) . ?
C5 C18 1.388(3) . ?
C5 C6 1.399(3) . ?
C6 C7 1.391(3) . ?
C6 H6 0.9500 . ?
C7 C12 1.400(3) . ?
C7 C8 1.531(3) . ?
C8 C11 1.506(4) . ?
C8 C9 1.532(4) . ?
C8 C10 1.540(4) . ?
C9 H9A 0.9800 . ?
C9 H9B 0.9800 . ?
C9 H9C 0.9800 . ?
C10 H10A 0.9800 . ?
C10 H10B 0.9800 . ?
C10 H10C 0.9800 . ?
C11 H11A 0.9800 . ?
C11 H11B 0.9800 . ?
C11 H11C 0.9800 . ?
C12 C13 1.388(3) . ?
C12 H12 0.9500 . ?
C13 C18 1.402(3) . ?
C13 C14 1.532(3) . ?
C14 C17 1.530(4) . ?
C14 C15 1.538(3) . ?
C14 C16 1.540(4) . ?
C15 H15A 0.9800 . ?
C15 H15B 0.9800 . ?
C15 H15C 0.9800 . ?
C16 H16A 0.9800 . ?
C16 H16B 0.9800 . ?
C16 H16C 0.9800 . ?
C17 H17A 0.9800 . ?
C17 H17B 0.9800 . ?
C17 H17C 0.9800 . ?
C18 H18 0.9500 . ?
C19 C20 1.383(3) . ?
C19 H19 0.9500 . ?
C20 C21 1.380(3) . ?
C20 H20 0.9500 . ?
C21 C22 1.398(3) . ?
C21 H21 0.9500 . ?
C22 C23 1.494(3) . ?
C23 C42 1.391(3) . ?
C23 C24 1.399(3) . ?
C24 C25 1.386(3) . ?
C24 H24 0.9500 . ?
C25 C33 1.399(3) . ?
C25 C26 1.529(3) . ?
C26 C31 1.442(11) . ?
C26 C27 1.462(6) . ?
C26 C32 1.491(6) . ?
C26 C28 1.511(8) . ?
C26 C29 1.557(8) . ?
C26 C30 1.620(13) . ?
C27 H27A 0.9800 . ?
C27 H27B 0.9800 . ?
C27 H27C 0.9800 . ?
C28 H28A 0.9800 . ?
C28 H28B 0.9800 . ?
C28 H28C 0.9800 . ?
C29 H29A 0.9800 . ?
C29 H29B 0.9800 . ?
C29 H29C 0.9800 . ?
C30 H30A 0.9800 . ?
C30 H30B 0.9800 . ?
C30 H30C 0.9800 . ?
C31 H31A 0.9800 . ?
C31 H31B 0.9800 . ?
C31 H31C 0.9800 . ?
C32 H32A 0.9800 . ?
C32 H32B 0.9800 . ?
C32 H32C 0.9800 . ?
C33 C34 1.397(3) . ?
C33 H33 0.9500 . ?
C34 C42 1.400(3) . ?
C34 C35 1.532(3) . ?
C35 C36 1.470(5) . ?
C35 C41 1.476(6) . ?
C35 C37 1.512(5) . ?
C35 C39 1.517(7) . ?
C35 C38 1.593(5) . ?
C35 C40 1.643(8) . ?
C36 H36A 0.9800 . ?
C36 H36B 0.9800 . ?
C36 H36C 0.9800 . ?
C37 H37A 0.9800 . ?
C37 H37B 0.9800 . ?
C37 H37C 0.9800 . ?
C38 H38A 0.9800 . ?
C38 H38B 0.9800 . ?
C38 H38C 0.9800 . ?
C39 H39A 0.9800 . ?
C39 H39B 0.9800 . ?
C39 H39C 0.9800 . ?
C40 H40A 0.9800 . ?
C40 H40B 0.9800 . ?
C40 H40C 0.9800 . ?
C41 H41A 0.9800 . ?
C41 H41B 0.9800 . ?
C41 H41C 0.9800 . ?
C42 H42 0.9500 . ?
C43 C44 1.562(13) . ?
C43 H43A 0.9800 . ?
C43 H43B 0.9800 . ?
C43 H43C 0.9800 . ?
C44 C45 1.539(14) . ?
C44 H44A 0.9900 . ?
C44 H44B 0.9900 . ?
C45 C46 1.606(14) . ?
C45 H45A 0.9900 . ?
C45 H45B 0.9900 . ?
C46 C47 1.609(15) . ?
C46 H46A 0.9900 . ?
C46 H46B 0.9900 . ?
C47 H47A 0.9800 . ?
C47 H47B 0.9800 . ?
C47 H47C 0.9800 . ?

loop_
_geom_torsion_atom_site_label_1
_geom_torsion_atom_site_label_2
_geom_torsion_atom_site_label_3
_geom_torsion_atom_site_label_4
_geom_torsion
_geom_torsion_site_symmetry_1
_geom_torsion_site_symmetry_2
_geom_torsion_site_symmetry_3
_geom_torsion_site_symmetry_4
_geom_torsion_publ_flag
C2 P1 C3 C22 -144.01(17) . . . . ?
C1 P1 C3 C22 -42.65(18) . . . . ?
Pt1 P1 C3 C22 90.19(16) . . . . ?
C2 P1 C3 C4 37.64(19) . . . . ?
C1 P1 C3 C4 139.00(17) . . . . ?
Pt1 P1 C3 C4 -88.16(16) . . . . ?
C22 C3 C4 C19 3.7(3) . . . . ?
P1 C3 C4 C19 -177.88(16) . . . . ?
C22 C3 C4 C5 -175.90(18) . . . . ?
P1 C3 C4 C5 2.5(3) . . . . ?
C19 C4 C5 C18 -110.4(2) . . . . ?
C3 C4 C5 C18 69.2(3) . . . . ?
C19 C4 C5 C6 67.1(3) . . . . ?
C3 C4 C5 C6 -113.3(2) . . . . ?
C18 C5 C6 C7 -2.8(3) . . . . ?
C4 C5 C6 C7 179.7(2) . . . . ?
C5 C6 C7 C12 3.4(3) . . . . ?
C5 C6 C7 C8 -176.8(2) . . . . ?
C6 C7 C8 C11 130.0(3) . . . . ?
C12 C7 C8 C11 -50.2(3) . . . . ?
C6 C7 C8 C9 8.6(4) . . . . ?
C12 C7 C8 C9 -171.6(3) . . . . ?
C6 C7 C8 C10 -110.3(3) . . . . ?
C12 C7 C8 C10 69.5(3) . . . . ?
C6 C7 C12 C13 -1.1(3) . . . . ?
C8 C7 C12 C13 179.1(2) . . . . ?
C7 C12 C13 C18 -1.9(3) . . . . ?
C7 C12 C13 C14 -178.6(2) . . . . ?
C12 C13 C14 C17 -142.2(2) . . . . ?
C18 C13 C14 C17 41.1(3) . . . . ?
C12 C13 C14 C15 -21.0(4) . . . . ?
C18 C13 C14 C15 162.3(3) . . . . ?
C12 C13 C14 C16 98.6(3) . . . . ?
C18 C13 C14 C16 -78.1(3) . . . . ?
C6 C5 C18 C13 -0.3(3) . . . . ?
C4 C5 C18 C13 177.2(2) . . . . ?
C12 C13 C18 C5 2.6(3) . . . . ?
C14 C13 C18 C5 179.4(2) . . . . ?
C3 C4 C19 C20 -2.3(3) . . . . ?
C5 C4 C19 C20 177.4(2) . . . . ?
C4 C19 C20 C21 -0.1(4) . . . . ?
C19 C20 C21 C22 0.9(4) . . . . ?
C20 C21 C22 C3 0.6(4) . . . . ?
C20 C21 C22 C23 179.6(2) . . . . ?
C4 C3 C22 C21 -2.9(3) . . . . ?
P1 C3 C22 C21 178.68(17) . . . . ?
C4 C3 C22 C23 178.21(19) . . . . ?
P1 C3 C22 C23 -0.2(3) . . . . ?
C21 C22 C23 C42 118.2(2) . . . . ?
C3 C22 C23 C42 -62.9(3) . . . . ?
C21 C22 C23 C24 -60.1(3) . . . . ?
C3 C22 C23 C24 118.8(2) . . . . ?
C42 C23 C24 C25 1.7(4) . . . . ?
C22 C23 C24 C25 -180.0(2) . . . . ?
C23 C24 C25 C33 -2.7(4) . . . . ?
C23 C24 C25 C26 176.9(2) . . . . ?
C24 C25 C26 C31 -59.6(9) . . . . ?
C33 C25 C26 C31 119.9(8) . . . . ?
C24 C25 C26 C27 -11.8(6) . . . . ?
C33 C25 C26 C27 167.7(5) . . . . ?
C24 C25 C26 C32 167.8(5) . . . . ?
C33 C25 C26 C32 -12.7(5) . . . . ?
C24 C25 C26 C28 -136.1(5) . . . . ?
C33 C25 C26 C28 43.5(6) . . . . ?
C24 C25 C26 C29 103.7(6) . . . . ?
C33 C25 C26 C29 -76.8(6) . . . . ?
C24 C25 C26 C30 52.0(7) . . . . ?
C33 C25 C26 C30 -128.5(7) . . . . ?
C24 C25 C33 C34 1.7(4) . . . . ?
C26 C25 C33 C34 -177.8(2) . . . . ?
C25 C33 C34 C42 0.3(4) . . . . ?
C25 C33 C34 C35 179.6(2) . . . . ?
C33 C34 C35 C36 7.1(5) . . . . ?
C42 C34 C35 C36 -173.6(4) . . . . ?
C33 C34 C35 C41 179.9(4) . . . . ?
C42 C34 C35 C41 -0.8(5) . . . . ?
C33 C34 C35 C37 -120.4(3) . . . . ?
C42 C34 C35 C37 58.9(3) . . . . ?
C33 C34 C35 C39 53.4(5) . . . . ?
C42 C34 C35 C39 -127.2(5) . . . . ?
C33 C34 C35 C38 124.2(3) . . . . ?
C42 C34 C35 C38 -56.5(3) . . . . ?
C33 C34 C35 C40 -61.3(5) . . . . ?
C42 C34 C35 C40 118.0(5) . . . . ?
C24 C23 C42 C34 0.4(3) . . . . ?
C22 C23 C42 C34 -177.9(2) . . . . ?
C33 C34 C42 C23 -1.3(3) . . . . ?
C35 C34 C42 C23 179.3(2) . . . . ?
C43 C44 C45 C46 -170.1(13) . . . . ?
C44 C45 C46 C47 -157(2) . . . . ?
